data_7231981
loop_
_publ_author_name
'Zhang, Xiutang'
'Chen, Hongtai'
'Li, Bin'
'Liu, Guangzeng'
'Liu, Xinzheng'

_publ_section_title
;
 Construction of functional coordination polymers derived from designed
 flexible bis(4-carboxybenzyl)amine
;
_journal_issue 8
_journal_name_full CrystEngComm
_journal_page_first 1231
_journal_paper_doi 10.1039/C8CE01418C
_journal_volume 21
_journal_year 2019
_chemical_formula_sum 'C28 H25 N5 O5 Zn'
_chemical_formula_weight 576.90
_space_group_IT_number 14
_space_group_name_Hall '-P 2yn'
_space_group_name_H-M_alt 'P 1 21/n 1'
_symmetry_cell_setting monoclinic
_symmetry_space_group_name_Hall '-P 2yn'
_symmetry_space_group_name_H-M 'P 1 21/n 1'
_atom_sites_solution_hydrogens geom
_atom_sites_solution_primary direct
_atom_sites_solution_secondary difmap
_audit_creation_method SHELXL-97
_audit_update_record
;
2017-08-12 deposited with the CCDC.
2018-12-05 downloaded from the CCDC.
;
_cell_angle_alpha 90.00
_cell_angle_beta 108.4870(10)
_cell_angle_gamma 90.00
_cell_formula_units_Z 4
_cell_length_a 10.1766(4)
_cell_length_b 18.0574(8)
_cell_length_c 15.0263(6)
_cell_measurement_reflns_used 9977
_cell_measurement_temperature 296(2)
_cell_measurement_theta_max 24.79
_cell_measurement_theta_min 3.07
_cell_volume 2618.78(19)
_computing_cell_refinement 'Bruker SMART'
_computing_data_collection 'Bruker SMART'
_computing_data_reduction 'Bruker SAINT'
_computing_molecular_graphics 'Bruker SHELXTL'
_computing_publication_material 'Bruker SHELXTL'
_computing_structure_refinement 'SHELXL-97 (Sheldrick, 1997)'
_computing_structure_solution 'SHELXS-97 (Sheldrick, 1990)'
_diffrn_ambient_temperature 296(2)
_diffrn_measured_fraction_theta_full 0.998
_diffrn_measured_fraction_theta_max 0.998
_diffrn_measurement_device_type 'CCD area detector'
_diffrn_measurement_method 'phi and omega scans'
_diffrn_radiation_monochromator graphite
_diffrn_radiation_source 'fine-focus sealed tube'
_diffrn_radiation_type MoK\a
_diffrn_radiation_wavelength 0.71073
_diffrn_reflns_av_R_equivalents 0.0931
_diffrn_reflns_av_sigmaI/netI 0.0437
_diffrn_reflns_limit_h_max 12
_diffrn_reflns_limit_h_min -12
_diffrn_reflns_limit_k_max 21
_diffrn_reflns_limit_k_min -21
_diffrn_reflns_limit_l_max 17
_diffrn_reflns_limit_l_min -17
_diffrn_reflns_number 34336
_diffrn_reflns_theta_full 25.00
_diffrn_reflns_theta_max 25.00
_diffrn_reflns_theta_min 3.07
_exptl_absorpt_coefficient_mu 0.986
_exptl_absorpt_correction_type none
_exptl_crystal_density_diffrn 1.463
_exptl_crystal_density_meas 0
_exptl_crystal_density_method 'not measured'
_exptl_crystal_F_000 1192
_exptl_crystal_size_max 0.401
_exptl_crystal_size_mid 0.242
_exptl_crystal_size_min 0.159
_refine_diff_density_max 0.429
_refine_diff_density_min -0.574
_refine_diff_density_rms 0.065
_refine_ls_extinction_method none
_refine_ls_goodness_of_fit_ref 1.002
_refine_ls_hydrogen_treatment mixed
_refine_ls_matrix_type full
_refine_ls_number_parameters 376
_refine_ls_number_reflns 4605
_refine_ls_number_restraints 12
_refine_ls_restrained_S_all 1.001
_refine_ls_R_factor_all 0.0624
_refine_ls_R_factor_gt 0.0438
_refine_ls_shift/su_max 0.028
_refine_ls_shift/su_mean 0.001
_refine_ls_structure_factor_coef Fsqd
_refine_ls_weighting_details 'calc w=1/[\s^2^(Fo^2^)+(0.0650P)^2^+1.5816P] where P=(Fo^2^+2Fc^2^)/3'
_refine_ls_weighting_scheme calc
_refine_ls_wR_factor_gt 0.1085
_refine_ls_wR_factor_ref 0.1188
_reflns_number_gt 3585
_reflns_number_total 4605
_reflns_threshold_expression >2sigma(I)
_cod_data_source_file c8ce01418c2.cif
_cod_data_source_block z_CCDC1
_cod_depositor_comments
;
The following automatic conversions were performed:

'_symmetry_cell_setting' value 'Monoclinic' changed to 'monoclinic'
according to
/home/data/users/saulius/crontab/automatic-downloads/rss-feeds/RSC/lib/dictionaries/cif_core.dic
dictionary named 'cif_core.dic' version 2.4.2 from 2011-04-26.

Automatic conversion script
Id: cif_fix_values 4973 2017-02-22 13:04:09Z antanas 

 Adding full bibliography for 7231979--7231982.cif.
;
_cod_original_sg_symbol_H-M P2(1)/n
_cod_database_code 7231981

loop_
_symmetry_equiv_pos_as_xyz
'x, y, z'
'-x+1/2, y+1/2, -z+1/2'
'-x, -y, -z'
'x-1/2, -y-1/2, z-1/2'

loop_
_atom_site_label
_atom_site_type_symbol
_atom_site_fract_x
_atom_site_fract_y
_atom_site_fract_z
_atom_site_U_iso_or_equiv
_atom_site_adp_type
_atom_site_occupancy
_atom_site_symmetry_multiplicity
_atom_site_calc_flag
_atom_site_refinement_flags
C1 C 0.5431(3) 0.07346(17) 0.7012(2) 0.0457(8) Uani 1 1 d .
C2 C 0.4329(3) 0.06643(16) 0.6081(2) 0.0436(7) Uani 1 1 d D
C3 C 0.3055(3) 0.03731(19) 0.6033(3) 0.0557(9) Uani 1 1 d D
C4 C 0.2032(4) 0.0304(2) 0.5180(3) 0.0673(11) Uani 1 1 d D
C5 C 0.2251(4) 0.0523(2) 0.4364(3) 0.0626(10) Uani 1 1 d D
C6 C 0.3529(4) 0.0801(2) 0.4412(3) 0.0593(10) Uani 1 1 d D
C7 C 0.4568(4) 0.08681(18) 0.5255(2) 0.0517(9) Uani 1 1 d D
C8 C 1.0541(3) 0.14433(19) 0.8179(2) 0.0480(8) Uani 1 1 d .
C9 C 1.1435(3) 0.20749(17) 0.8038(2) 0.0434(7) Uani 1 1 d .
C10 C 1.1054(4) 0.2798(2) 0.8109(3) 0.0671(11) Uani 1 1 d .
H10 H 1.0242 0.2899 0.8245 0.081 Uiso 1 1 calc R
C11 C 1.1863(4) 0.3379(2) 0.7980(3) 0.0733(11) Uani 1 1 d .
H11 H 1.1577 0.3864 0.8016 0.088 Uiso 1 1 calc R
C12 C 1.3087(4) 0.3246(2) 0.7800(2) 0.0558(9) Uani 1 1 d .
C13 C 1.3449(4) 0.2524(2) 0.7717(3) 0.0636(10) Uani 1 1 d .
H13 H 1.4255 0.2425 0.7574 0.076 Uiso 1 1 calc R
C14 C 1.2644(4) 0.1942(2) 0.7840(3) 0.0588(9) Uani 1 1 d .
H14 H 1.2921 0.1458 0.7789 0.071 Uiso 1 1 calc R
C15 C 1.4004(4) 0.3873(2) 0.7692(3) 0.0724(12) Uani 1 1 d .
H15A H 1.4371 0.3763 0.7184 0.087 Uiso 1 1 calc R
H15B H 1.3467 0.4326 0.7537 0.087 Uiso 1 1 calc R
C16 C 1.6070(4) 0.4502(3) 0.8457(3) 0.0871(15) Uani 1 1 d .
H16A H 1.5657 0.4992 0.8363 0.105 Uiso 1 1 calc R
H16B H 1.6401 0.4390 0.7934 0.105 Uiso 1 1 calc R
C17 C 0.6151(3) 0.15749(18) 0.9456(2) 0.0490(8) Uani 1 1 d .
H17 H 0.5560 0.1168 0.9315 0.059 Uiso 1 1 calc R
C18 C 0.7066(3) 0.26289(18) 1.0020(3) 0.0525(9) Uani 1 1 d .
H18 H 0.7244 0.3081 1.0332 0.063 Uiso 1 1 calc R
C19 C 0.7820(3) 0.23096(17) 0.9541(2) 0.0498(8) Uani 1 1 d .
H19 H 0.8617 0.2511 0.9462 0.060 Uiso 1 1 calc R
C20 C 0.4847(3) 0.22842(16) 1.0309(2) 0.0401(7) Uani 1 1 d .
C21 C 0.4494(3) 0.30004(17) 1.0472(2) 0.0498(8) Uani 1 1 d .
H21 H 0.4989 0.3402 1.0356 0.060 Uiso 1 1 calc R
C22 C 0.3397(4) 0.31093(18) 1.0810(3) 0.0575(9) Uani 1 1 d .
H22 H 0.3174 0.3587 1.0943 0.069 Uiso 1 1 calc R
C23 C 0.2621(3) 0.25188(18) 1.0953(2) 0.0499(8) Uani 1 1 d .
H23 H 0.1880 0.2596 1.1178 0.060 Uiso 1 1 calc R
C24 C 0.2968(3) 0.18158(16) 1.0756(2) 0.0392(7) Uani 1 1 d .
C25 C 0.4091(3) 0.16885(16) 1.0443(2) 0.0402(7) Uani 1 1 d .
H25 H 0.4328 0.1209 1.0326 0.048 Uiso 1 1 calc R
C26 C 0.0789(3) 0.11501(18) 1.0749(2) 0.0467(8) Uani 1 1 d .
H26 H 0.0149 0.1531 1.0545 0.056 Uiso 1 1 calc R
C27 C 0.2708(3) 0.05156(17) 1.1178(2) 0.0458(8) Uani 1 1 d .
H27 H 0.3638 0.0390 1.1318 0.055 Uiso 1 1 calc R
C28 C 0.0520(3) 0.04559(18) 1.0959(2) 0.0442(7) Uani 1 1 d .
H28 H -0.0351 0.0275 1.0923 0.053 Uiso 1 1 calc R
N1 N 1.5080(3) 0.39672(15) 0.85174(18) 0.0525(8) Uani 1 1 d .
H1 H 1.5145 0.3724 0.9022 0.063 Uiso 1 1 calc R
N2 N 0.2193(3) 0.11909(13) 1.08911(18) 0.0402(6) Uani 1 1 d .
N3 N 0.5984(2) 0.21618(13) 0.99610(17) 0.0403(6) Uani 1 1 d .
N4 N 0.7251(2) 0.16467(14) 0.91860(19) 0.0438(6) Uani 1 1 d .
N5 N 0.1736(2) 0.00521(13) 1.12365(18) 0.0409(6) Uani 1 1 d .
O1 O 0.6600(2) 0.09913(12) 0.70218(17) 0.0543(6) Uani 1 1 d .
O2 O 0.5178(2) 0.05424(13) 0.77340(17) 0.0571(6) Uani 1 1 d .
O3 O 0.9419(2) 0.16350(13) 0.82904(18) 0.0579(6) Uani 1 1 d .
O4 O 1.0934(3) 0.08029(15) 0.8173(3) 0.0876(10) Uani 1 1 d .
O1W O 0.3578(4) 0.0101(2) 0.8942(3) 0.1063(11) Uani 1 1 d D
Zn1 Zn 0.79065(3) 0.099547(19) 0.83157(3) 0.04061(15) Uani 1 1 d .
H7 H 0.5439(15) 0.1056(16) 0.530(2) 0.053(10) Uiso 1 1 d D
H6 H 0.371(4) 0.095(2) 0.3870(16) 0.077(13) Uiso 1 1 d D
H3 H 0.286(3) 0.0259(18) 0.6583(13) 0.055(10) Uiso 1 1 d D
H4 H 0.122(4) 0.008(2) 0.520(3) 0.078(12) Uiso 1 1 d .
H2W H 0.286(2) 0.035(2) 0.880(4) 0.11(2) Uiso 1 1 d D
H1W H 0.409(16) 0.019(13) 0.863(15) 1.7(7) Uiso 1 1 d D

loop_
_atom_site_aniso_label
_atom_site_aniso_U_11
_atom_site_aniso_U_22
_atom_site_aniso_U_33
_atom_site_aniso_U_23
_atom_site_aniso_U_13
_atom_site_aniso_U_12
C1 0.0452(19) 0.0320(16) 0.060(2) 0.0021(15) 0.0174(16) 0.0075(14)
C2 0.0394(17) 0.0305(16) 0.057(2) -0.0005(14) 0.0098(15) 0.0060(13)
C3 0.047(2) 0.049(2) 0.069(3) 0.0063(18) 0.0145(19) -0.0003(16)
C4 0.045(2) 0.056(2) 0.092(3) -0.009(2) 0.008(2) 0.0017(18)
C5 0.055(2) 0.055(2) 0.064(2) -0.0185(19) 0.0005(19) 0.0249(18)
C6 0.062(2) 0.059(2) 0.055(2) -0.0016(18) 0.0163(19) 0.0246(19)
C7 0.047(2) 0.046(2) 0.063(2) 0.0002(16) 0.0182(18) 0.0088(16)
C8 0.0403(18) 0.053(2) 0.055(2) -0.0092(16) 0.0214(15) -0.0129(16)
C9 0.0376(17) 0.0487(19) 0.0463(18) -0.0061(14) 0.0166(14) -0.0103(14)
C10 0.058(2) 0.055(2) 0.103(3) -0.009(2) 0.046(2) -0.0121(18)
C11 0.074(3) 0.047(2) 0.112(3) -0.004(2) 0.047(3) -0.0131(19)
C12 0.050(2) 0.064(2) 0.049(2) 0.0074(17) 0.0097(16) -0.0210(18)
C13 0.044(2) 0.078(3) 0.078(3) 0.013(2) 0.0322(19) -0.0102(19)
C14 0.052(2) 0.052(2) 0.084(3) 0.0013(19) 0.0381(19) -0.0053(17)
C15 0.063(2) 0.083(3) 0.066(3) 0.020(2) 0.013(2) -0.030(2)
C16 0.067(3) 0.098(3) 0.073(3) 0.035(2) -0.010(2) -0.043(2)
C17 0.0483(19) 0.0388(18) 0.069(2) -0.0119(16) 0.0315(17) -0.0102(14)
C18 0.055(2) 0.0323(17) 0.077(2) -0.0087(16) 0.0315(18) -0.0099(15)
C19 0.0432(18) 0.0378(17) 0.075(2) -0.0022(16) 0.0285(17) -0.0085(14)
C20 0.0442(17) 0.0374(16) 0.0419(17) -0.0005(13) 0.0182(14) 0.0011(13)
C21 0.057(2) 0.0339(17) 0.066(2) -0.0013(15) 0.0302(17) -0.0016(15)
C22 0.069(2) 0.0341(18) 0.080(3) -0.0034(16) 0.039(2) 0.0060(16)
C23 0.0521(19) 0.0459(19) 0.061(2) 0.0004(15) 0.0319(17) 0.0071(15)
C24 0.0419(17) 0.0367(16) 0.0432(17) 0.0048(13) 0.0193(14) 0.0033(13)
C25 0.0470(18) 0.0313(15) 0.0483(18) -0.0002(13) 0.0233(15) 0.0032(13)
C26 0.0397(18) 0.052(2) 0.0508(19) 0.0052(15) 0.0180(15) 0.0088(14)
C27 0.0381(17) 0.0398(18) 0.065(2) 0.0090(15) 0.0242(15) 0.0048(14)
C28 0.0383(17) 0.0484(19) 0.0498(18) -0.0050(14) 0.0195(14) -0.0019(14)
N1 0.0402(15) 0.0641(18) 0.0408(15) 0.0235(13) -0.0048(12) -0.0336(13)
N2 0.0394(14) 0.0396(14) 0.0476(15) 0.0047(11) 0.0222(12) 0.0037(11)
N3 0.0419(14) 0.0324(13) 0.0523(15) -0.0019(11) 0.0232(12) -0.0024(11)
N4 0.0384(14) 0.0375(14) 0.0626(17) -0.0046(12) 0.0259(13) -0.0044(11)
N5 0.0365(14) 0.0398(14) 0.0510(15) 0.0016(12) 0.0206(12) 0.0007(11)
O1 0.0413(13) 0.0613(15) 0.0590(15) -0.0007(11) 0.0141(11) -0.0095(11)
O2 0.0477(13) 0.0613(16) 0.0602(15) 0.0085(12) 0.0142(12) 0.0032(11)
O3 0.0424(13) 0.0584(15) 0.0827(17) -0.0036(12) 0.0337(12) -0.0134(11)
O4 0.0751(19) 0.0459(16) 0.165(3) -0.0096(17) 0.070(2) -0.0144(14)
O1W 0.097(3) 0.090(3) 0.125(3) 0.001(2) 0.026(2) -0.006(2)
Zn1 0.0353(2) 0.0376(2) 0.0543(3) -0.00209(16) 0.02190(17) -0.00467(15)

loop_
_atom_type_symbol
_atom_type_description
_atom_type_scat_dispersion_real
_atom_type_scat_dispersion_imag
_atom_type_scat_source
C C 0.0033 0.0016 'International Tables Vol C Tables 4.2.6.8 and 6.1.1.4'
H H 0.0000 0.0000 'International Tables Vol C Tables 4.2.6.8 and 6.1.1.4'
N N 0.0061 0.0033 'International Tables Vol C Tables 4.2.6.8 and 6.1.1.4'
O O 0.0106 0.0060 'International Tables Vol C Tables 4.2.6.8 and 6.1.1.4'
Zn Zn 0.2839 1.4301 'International Tables Vol C Tables 4.2.6.8 and 6.1.1.4'

loop_
_geom_angle_atom_site_label_1
_geom_angle_atom_site_label_2
_geom_angle_atom_site_label_3
_geom_angle
_geom_angle_site_symmetry_1
_geom_angle_site_symmetry_3
O2 C1 O1 123.0(3) . .
O2 C1 C2 119.4(3) . .
O1 C1 C2 117.6(3) . .
C3 C2 C7 118.9(3) . .
C3 C2 C1 119.6(3) . .
C7 C2 C1 121.5(3) . .
C4 C3 C2 120.3(4) . .
C4 C3 H3 120(2) . .
C2 C3 H3 120(2) . .
C5 C4 C3 121.0(4) . .
C5 C4 H4 124(3) . .
C3 C4 H4 115(3) . .
C4 C5 C6 118.6(3) . .
C4 C5 C16 119.4(4) . 4_465
C6 C5 C16 121.9(4) . 4_465
C5 C6 C7 121.2(4) . .
C5 C6 H6 120(3) . .
C7 C6 H6 118(3) . .
C6 C7 C2 120.0(3) . .
C6 C7 H7 123(2) . .
C2 C7 H7 117(2) . .
O4 C8 O3 125.1(3) . .
O4 C8 C9 119.9(3) . .
O3 C8 C9 115.0(3) . .
C14 C9 C10 118.4(3) . .
C14 C9 C8 121.1(3) . .
C10 C9 C8 120.5(3) . .
C9 C10 C11 120.9(3) . .
C9 C10 H10 119.6 . .
C11 C10 H10 119.6 . .
C12 C11 C10 120.7(4) . .
C12 C11 H11 119.6 . .
C10 C11 H11 119.6 . .
C13 C12 C11 118.0(3) . .
C13 C12 C15 120.7(4) . .
C11 C12 C15 121.3(4) . .
C12 C13 C14 121.6(3) . .
C12 C13 H13 119.2 . .
C14 C13 H13 119.2 . .
C9 C14 C13 120.4(3) . .
C9 C14 H14 119.8 . .
C13 C14 H14 119.8 . .
N1 C15 C12 109.7(3) . .
N1 C15 H15A 109.7 . .
C12 C15 H15A 109.7 . .
N1 C15 H15B 109.7 . .
C12 C15 H15B 109.7 . .
H15A C15 H15B 108.2 . .
N1 C16 C5 107.5(3) . 4_766
N1 C16 H16A 110.2 . .
C5 C16 H16A 110.2 4_766 .
N1 C16 H16B 110.2 . .
C5 C16 H16B 110.2 4_766 .
H16A C16 H16B 108.5 . .
N4 C17 N3 111.7(3) . .
N4 C17 H17 124.2 . .
N3 C17 H17 124.2 . .
C19 C18 N3 106.7(3) . .
C19 C18 H18 126.7 . .
N3 C18 H18 126.7 . .
C18 C19 N4 110.1(3) . .
C18 C19 H19 124.9 . .
N4 C19 H19 124.9 . .
C25 C20 C21 121.0(3) . .
C25 C20 N3 119.2(3) . .
C21 C20 N3 119.7(3) . .
C22 C21 C20 119.0(3) . .
C22 C21 H21 120.5 . .
C20 C21 H21 120.5 . .
C21 C22 C23 121.0(3) . .
C21 C22 H22 119.5 . .
C23 C22 H22 119.5 . .
C24 C23 C22 118.7(3) . .
C24 C23 H23 120.7 . .
C22 C23 H23 120.7 . .
C23 C24 C25 121.5(3) . .
C23 C24 N2 120.5(3) . .
C25 C24 N2 118.0(3) . .
C20 C25 C24 118.7(3) . .
C20 C25 H25 120.6 . .
C24 C25 H25 120.6 . .
C28 C26 N2 107.0(3) . .
C28 C26 H26 126.5 . .
N2 C26 H26 126.5 . .
N5 C27 N2 111.8(3) . .
N5 C27 H27 124.1 . .
N2 C27 H27 124.1 . .
C26 C28 N5 109.5(3) . .
C26 C28 H28 125.2 . .
N5 C28 H28 125.2 . .
C15 N1 C16 113.8(3) . .
C15 N1 H1 123.1 . .
C16 N1 H1 123.1 . .
C27 N2 C26 106.4(2) . .
C27 N2 C24 125.8(2) . .
C26 N2 C24 127.8(2) . .
C17 N3 C18 106.2(2) . .
C17 N3 C20 126.2(2) . .
C18 N3 C20 127.6(2) . .
C17 N4 C19 105.3(3) . .
C17 N4 Zn1 129.1(2) . .
C19 N4 Zn1 125.3(2) . .
C27 N5 C28 105.3(3) . .
C27 N5 Zn1 124.1(2) . 3_657
C28 N5 Zn1 130.6(2) . 3_657
C1 O1 Zn1 110.3(2) . .
C8 O3 Zn1 127.0(2) . .
H2W O1W H1W 114.6(2) . .
O3 Zn1 O1 105.90(10) . .
O3 Zn1 N5 120.65(10) . 3_657
O1 Zn1 N5 108.71(10) . 3_657
O3 Zn1 N4 95.35(10) . .
O1 Zn1 N4 112.41(10) . .
N5 Zn1 N4 113.21(10) 3_657 .

loop_
_geom_bond_atom_site_label_1
_geom_bond_atom_site_label_2
_geom_bond_distance
_geom_bond_site_symmetry_2
C1 O2 1.242(4) .
C1 O1 1.272(4) .
C1 C2 1.495(4) .
C2 C3 1.380(4) .
C2 C7 1.387(4) .
C3 C4 1.377(5) .
C3 H3 0.9300(10) .
C4 C5 1.373(5) .
C4 H4 0.94(4) .
C5 C6 1.375(5) .
C5 C16 1.505(5) 4_465
C6 C7 1.374(5) .
C6 H6 0.9300(11) .
C7 H7 0.9300(11) .
C8 O4 1.225(4) .
C8 O3 1.254(4) .
C8 C9 1.515(4) .
C9 C14 1.376(4) .
C9 C10 1.376(5) .
C10 C11 1.384(5) .
C10 H10 0.9300 .
C11 C12 1.376(5) .
C11 H11 0.9300 .
C12 C13 1.370(5) .
C12 C15 1.508(5) .
C13 C14 1.381(5) .
C13 H13 0.9300 .
C14 H14 0.9300 .
C15 N1 1.381(5) .
C15 H15A 0.9700 .
C15 H15B 0.9700 .
C16 N1 1.419(4) .
C16 C5 1.505(5) 4_766
C16 H16A 0.9700 .
C16 H16B 0.9700 .
C17 N4 1.312(4) .
C17 N3 1.345(4) .
C17 H17 0.9300 .
C18 C19 1.337(4) .
C18 N3 1.368(4) .
C18 H18 0.9300 .
C19 N4 1.363(4) .
C19 H19 0.9300 .
C20 C25 1.374(4) .
C20 C21 1.385(4) .
C20 N3 1.429(4) .
C21 C22 1.379(5) .
C21 H21 0.9300 .
C22 C23 1.383(5) .
C22 H22 0.9300 .
C23 C24 1.375(4) .
C23 H23 0.9300 .
C24 C25 1.385(4) .
C24 N2 1.428(4) .
C25 H25 0.9300 .
C26 C28 1.342(4) .
C26 N2 1.378(4) .
C26 H26 0.9300 .
C27 N5 1.320(4) .
C27 N2 1.343(4) .
C27 H27 0.9300 .
C28 N5 1.382(4) .
C28 H28 0.9300 .
N1 H1 0.8600 .
N4 Zn1 2.023(2) .
N5 Zn1 2.002(2) 3_657
O1 Zn1 1.977(2) .
O3 Zn1 1.934(2) .
O1W H2W 0.8200(10) .
O1W H1W 0.820(4) .
Zn1 N5 2.002(2) 3_657
